data_4325371
loop_
_publ_author_name
'Biing-Chiau Tzeng'
'Bo-So Chen'
'Chang-Kai Chen'
'Yuan-Ping Chang'
'Wen-Chian Tzeng'
'Tsung-Yi Lin'
'Gene-Hsiang Lee'
'Pi-Tai Chou'
'Yu-Jie Fu'
'A. Hsiu-Hua Chang'

_publ_section_title
;
 pH-Dependent Spectroscopic and Luminescent Properties, and Metal-Ion
 Recognition Studies of Re(I) Complexes Containing
 2-(2'-Pyridyl)benzimidazole and 2-(2'-Pyridyl)benzimidazolate
;
_journal_name_full 'Inorganic Chemistry'
_journal_page_first 5379
_journal_page_last 5388
_journal_paper_doi 10.1021/ic1019058
_journal_volume 50
_journal_year 2011
_chemical_formula_moiety 'C80 H58 Au4 n8 O12 P4 Re2'
_chemical_formula_sum 'C80 H58 Au4 O12 P4 Re2 n8'
_chemical_formula_weight 2607.49
_chemical_name_systematic
; 
 ? 
;
_space_group_IT_number 2
_symmetry_cell_setting triclinic
_symmetry_space_group_name_Hall '-P 1'
_symmetry_space_group_name_H-M 'P -1'
_atom_sites_solution_hydrogens geom
_atom_sites_solution_primary direct
_atom_sites_solution_secondary difmap
_audit_creation_method SHELXL-97
_cell_angle_alpha 61.944(2)
_cell_angle_beta 89.385(4)
_cell_angle_gamma 84.796(3)
_cell_formula_units_Z 1
_cell_length_a 12.950(2)
_cell_length_b 13.243(2)
_cell_length_c 14.050(3)
_cell_measurement_temperature 100(2)
_cell_measurement_theta_max 25.35
_cell_measurement_theta_min 1.58
_cell_volume 2116.2(6)
_computing_cell_refinement 'BRUKER SMART'
_computing_data_collection 'BRUKER SMART'
_computing_data_reduction 'BRUKER SAINT'
_computing_molecular_graphics Ortep-3
_computing_publication_material 'Wingx publication routines'
_computing_structure_refinement 'SHELXL-97 (Sheldrick, 1997)'
_computing_structure_solution 'SHELXS-97 (Sheldrick, 1990)'
_diffrn_ambient_temperature 100(2)
_diffrn_measured_fraction_theta_full 0.976
_diffrn_measured_fraction_theta_max 0.976
_diffrn_measurement_device_type 'Bruker Smart Apex'
_diffrn_measurement_method 'phi-omega scan'
_diffrn_radiation_monochromator graphite
_diffrn_radiation_source 'fine-focus sealed tube'
_diffrn_radiation_type MoK\a
_diffrn_radiation_wavelength 0.71073
_diffrn_reflns_av_R_equivalents 0.0261
_diffrn_reflns_av_sigmaI/netI 0.0343
_diffrn_reflns_limit_h_max 15
_diffrn_reflns_limit_h_min -15
_diffrn_reflns_limit_k_max 15
_diffrn_reflns_limit_k_min -15
_diffrn_reflns_limit_l_max 16
_diffrn_reflns_limit_l_min -16
_diffrn_reflns_number 20272
_diffrn_reflns_theta_full 25.35
_diffrn_reflns_theta_max 25.35
_diffrn_reflns_theta_min 1.58
_diffrn_standards_decay_% 0
_exptl_absorpt_coefficient_mu 9.892
_exptl_absorpt_correction_T_max 0.6481
_exptl_absorpt_correction_T_min 0.3807
_exptl_absorpt_correction_type empirical
_exptl_absorpt_process_details SADABS
_exptl_crystal_colour irregular
_exptl_crystal_density_diffrn 2.046
_exptl_crystal_description yellow
_exptl_crystal_F_000 1216
_exptl_crystal_size_max 0.12
_exptl_crystal_size_mid 0.10
_exptl_crystal_size_min 0.05
_refine_diff_density_max 2.354
_refine_diff_density_min -1.220
_refine_diff_density_rms 0.142
_refine_ls_extinction_method none
_refine_ls_goodness_of_fit_ref 1.119
_refine_ls_hydrogen_treatment mixed
_refine_ls_matrix_type full
_refine_ls_number_parameters 668
_refine_ls_number_reflns 7550
_refine_ls_number_restraints 57
_refine_ls_restrained_S_all 1.117
_refine_ls_R_factor_all 0.0505
_refine_ls_R_factor_gt 0.0433
_refine_ls_shift/su_max 0.496
_refine_ls_shift/su_mean 0.004
_refine_ls_structure_factor_coef Fsqd
_refine_ls_weighting_details 'calc w=1/[\s^2^(Fo^2^)+(0.0324P)^2^+16.8353P] where P=(Fo^2^+2Fc^2^)/3'
_refine_ls_weighting_scheme calc
_refine_ls_wR_factor_gt 0.1036
_refine_ls_wR_factor_ref 0.1062
_reflns_number_gt 6540
_reflns_number_total 7550
_reflns_threshold_expression >2sigma(I)
_cod_data_source_file ic1019058_si_002_4.cif
_cod_data_source_block 4
_cod_original_formula_sum 'C80 H58 Au4 n8 O12 P4 Re2'
_cod_database_code 4325371

loop_
_symmetry_equiv_pos_as_xyz
'x, y, z'
'-x, -y, -z'

loop_
_atom_site_label
_atom_site_type_symbol
_atom_site_fract_x
_atom_site_fract_y
_atom_site_fract_z
_atom_site_U_iso_or_equiv
_atom_site_adp_type
_atom_site_occupancy
_atom_site_symmetry_multiplicity
_atom_site_calc_flag
_atom_site_refinement_flags
_atom_site_disorder_assembly
_atom_site_disorder_group
Au1 Au 1.00125(10) 0.73925(12) 0.71860(12) 0.0404(2) Uani 0.628(2) 1 d P A 1
Au2 Au 0.93101(2) 0.95744(3) 0.44522(3) 0.03981(11) Uani 0.628(2) 1 d P . 1
Re Re 1.39629(7) 0.40851(6) 0.79960(6) 0.0431(3) Uani 0.628(2) 1 d P A 1
P1 P 0.81847(16) 0.89772(19) 0.5854(2) 0.0396(5) Uani 0.628(2) 1 d P A 1
P2 P 0.95278(17) 0.9925(2) 0.69138(19) 0.0427(5) Uani 0.628(2) 1 d P . 1
O1 O 1.6240(12) 0.3313(14) 0.8790(14) 0.056(4) Uani 0.628(2) 1 d P A 1
O2 O 1.3986(19) 0.2037(18) 0.753(2) 0.076(5) Uani 0.628(2) 1 d P A 1
O3 O 1.469(4) 0.553(4) 0.572(3) 0.082(10) Uani 0.628(2) 1 d P A 1
O4 O 1.3497(11) 0.3322(13) 0.9622(12) 0.060(4) Uani 0.628(2) 1 d P A 1
O5 O 1.2820(12) 0.2056(16) 1.1046(12) 0.064(4) Uani 0.628(2) 1 d P A 1
O6 O 1.2561(12) 0.226(3) 0.946(2) 0.137(10) Uani 0.628(2) 1 d P A 1
N1 n 1.2919(8) 0.2527(10) 1.0034(10) 0.073(3) Uani 0.628(2) 1 d P A 1
N3 n 1.2355(9) 0.4720(10) 0.7567(10) 0.044(3) Uani 0.628(2) 1 d P A 1
N4 n 1.1024(9) 0.6064(9) 0.7276(9) 0.040(3) Uani 0.628(2) 1 d P A 1
C1 C 1.542(2) 0.358(3) 0.853(3) 0.048(6) Uani 0.628(2) 1 d P A 1
C2 C 1.3977(13) 0.2799(15) 0.7740(15) 0.053(4) Uani 0.628(2) 1 d P A 1
C3 C 1.4413(14) 0.4961(15) 0.6551(13) 0.046(4) Uani 0.628(2) 1 d P A 1
N2 n 1.3726(10) 0.5617(8) 0.8238(9) 0.046(3) Uani 0.628(2) 1 d PG A 1
C4 C 1.4515(7) 0.5998(10) 0.8614(12) 0.052(5) Uani 0.628(2) 1 d PGU A 1
H4 H 1.5188 0.5593 0.8778 0.063 Uiso 0.628(2) 1 calc PR A 1
C5 C 1.4320(10) 0.6970(12) 0.8751(14) 0.059(8) Uani 0.628(2) 1 d PG A 1
H5 H 1.4859 0.7230 0.9008 0.070 Uiso 0.628(2) 1 calc PR A 1
C6 C 1.3336(11) 0.7562(11) 0.8512(15) 0.065(6) Uani 0.628(2) 1 d PG A 1
H6 H 1.3203 0.8227 0.8606 0.078 Uiso 0.628(2) 1 calc PR A 1
C7 C 1.2547(7) 0.7182(13) 0.8136(14) 0.058(7) Uani 0.628(2) 1 d PG A 1
H7 H 1.1874 0.7587 0.7973 0.070 Uiso 0.628(2) 1 calc PR A 1
C8 C 1.2742(8) 0.6210(12) 0.7999(11) 0.052(4) Uani 0.628(2) 1 d PG A 1
C9 C 1.1979(7) 0.5701(7) 0.7574(7) 0.045(2) Uani 0.628(2) 1 d P A 1
C10 C 1.1532(9) 0.4434(14) 0.7202(13) 0.041(4) Uani 0.628(2) 1 d PG A 1
C11 C 1.1377(13) 0.3513(13) 0.7021(17) 0.055(6) Uani 0.628(2) 1 d PG A 1
H11 H 1.1933 0.2941 0.7142 0.066 Uiso 0.628(2) 1 calc PR A 1
C12 C 1.0408(16) 0.3427(12) 0.6664(19) 0.067(8) Uani 0.628(2) 1 d PG A 1
H12 H 1.0301 0.2797 0.6541 0.080 Uiso 0.628(2) 1 calc PR A 1
C13 C 0.9594(11) 0.4263(13) 0.6488(15) 0.068(7) Uani 0.628(2) 1 d PG A 1
H13 H 0.8932 0.4204 0.6244 0.082 Uiso 0.628(2) 1 calc PR A 1
C14 C 0.9750(10) 0.5184(11) 0.6668(12) 0.054(5) Uani 0.628(2) 1 d PG A 1
H14 H 0.9194 0.5756 0.6548 0.064 Uiso 0.628(2) 1 calc PR A 1
C15 C 1.0719(12) 0.5270(11) 0.7026(12) 0.047(5) Uani 0.628(2) 1 d PG A 1
C16 C 0.8896(6) 0.8714(7) 0.7053(7) 0.0398(19) Uani 0.628(2) 1 d PD A 1
H16 H 0.84(5) 0.84(11) 0.77(4) 0.048 Uiso 0.63 1 calc PD A 1
C17 C 0.7699(7) 0.7621(8) 0.6138(10) 0.057(3) Uani 0.628(2) 1 d P A 1
C18 C 0.7443(12) 0.6859(11) 0.7159(13) 0.099(5) Uani 0.628(2) 1 d P A 1
H18 H 0.7525 0.7026 0.7740 0.119 Uiso 0.628(2) 1 calc PR A 1
C19 C 0.7062(15) 0.5836(13) 0.7337(19) 0.144(9) Uani 0.628(2) 1 d P A 1
H19 H 0.6889 0.5293 0.8042 0.173 Uiso 0.628(2) 1 calc PR A 1
C20 C 0.6940(12) 0.5620(14) 0.6480(19) 0.114(7) Uani 0.628(2) 1 d P A 1
H20 H 0.6686 0.4918 0.6608 0.137 Uiso 0.628(2) 1 calc PR A 1
C21 C 0.7162(9) 0.6355(12) 0.5483(15) 0.082(4) Uani 0.628(2) 1 d P A 1
H21 H 0.7054 0.6196 0.4902 0.099 Uiso 0.628(2) 1 calc PR A 1
C22 C 0.7564(7) 0.7379(9) 0.5307(11) 0.066(3) Uani 0.628(2) 1 d P A 1
H22 H 0.7744 0.7909 0.4600 0.079 Uiso 0.628(2) 1 calc PR A 1
C23 C 0.7004(6) 0.9935(8) 0.5625(8) 0.042(2) Uani 0.628(2) 1 d P A 1
C24 C 0.6259(8) 0.9682(11) 0.6391(10) 0.072(3) Uani 0.628(2) 1 d P A 1
H24 H 0.6363 0.9002 0.7064 0.086 Uiso 0.628(2) 1 calc PR A 1
C25 C 0.5345(9) 1.0428(14) 0.6180(12) 0.084(4) Uani 0.628(2) 1 d P A 1
H25 H 0.4832 1.0249 0.6709 0.101 Uiso 0.628(2) 1 calc PR A 1
C26 C 0.5200(8) 1.1377(10) 0.5245(11) 0.066(3) Uani 0.628(2) 1 d P A 1
H26 H 0.4583 1.1879 0.5102 0.080 Uiso 0.628(2) 1 calc PR A 1
C27 C 0.5934(10) 1.1634(10) 0.4487(12) 0.086(4) Uani 0.628(2) 1 d P A 1
H27 H 0.5829 1.2314 0.3815 0.103 Uiso 0.628(2) 1 calc PR A 1
C28 C 0.6829(9) 1.0913(10) 0.4695(11) 0.077(3) Uani 0.628(2) 1 d P A 1
H28 H 0.7340 1.1112 0.4162 0.092 Uiso 0.628(2) 1 calc PR A 1
C29 C 1.0138(6) 0.9498(9) 0.8216(6) 0.075(4) Uani 0.628(2) 1 d PG A 1
C30 C 1.0998(7) 1.0053(10) 0.8220(8) 0.106(5) Uani 0.628(2) 1 d PG A 1
H30 H 1.1223 1.0639 0.7562 0.127 Uiso 0.628(2) 1 calc PR A 1
C31 C 1.1527(8) 0.9751(13) 0.9186(11) 0.192(13) Uani 0.628(2) 1 d PG A 1
H31 H 1.2114 1.0130 0.9189 0.230 Uiso 0.628(2) 1 calc PR A 1
C32 C 1.1196(11) 0.8894(13) 1.0148(8) 0.203(15) Uani 0.628(2) 1 d PG A 1
H32 H 1.1558 0.8687 1.0809 0.244 Uiso 0.628(2) 1 calc PR A 1
C33 C 1.0337(12) 0.8338(11) 1.0144(6) 0.193(12) Uani 0.628(2) 1 d PG A 1
H33 H 1.0111 0.7752 1.0802 0.231 Uiso 0.628(2) 1 calc PR A 1
C34 C 0.9808(8) 0.8640(10) 0.9178(8) 0.125(7) Uani 0.628(2) 1 d PG A 1
H34 H 0.9220 0.8261 0.9175 0.150 Uiso 0.628(2) 1 calc PR A 1
C35 C 0.8569(7) 1.1105(8) 0.6687(8) 0.045(2) Uani 0.628(2) 1 d P A 1
C36 C 0.8506(9) 1.2103(10) 0.5728(9) 0.066(3) Uani 0.628(2) 1 d P A 1
H36 H 0.9002 1.2201 0.5195 0.080 Uiso 0.628(2) 1 calc PR A 1
C37 C 0.7719(11) 1.2972(11) 0.5529(11) 0.086(4) Uani 0.628(2) 1 d P A 1
H37 H 0.7678 1.3662 0.4863 0.103 Uiso 0.628(2) 1 calc PR A 1
C38 C 0.7005(10) 1.2834(12) 0.6294(12) 0.076(4) Uani 0.628(2) 1 d P A 1
H38 H 0.6473 1.3435 0.6153 0.091 Uiso 0.628(2) 1 calc PR A 1
C39 C 0.7040(10) 1.1880(11) 0.7226(12) 0.080(4) Uani 0.628(2) 1 d P A 1
H39 H 0.6550 1.1796 0.7760 0.096 Uiso 0.628(2) 1 calc PR A 1
C40 C 0.7814(9) 1.1002(10) 0.7403(10) 0.070(3) Uani 0.628(2) 1 d P A 1
H40 H 0.7815 1.0297 0.8052 0.084 Uiso 0.628(2) 1 calc PR A 1
Au1' Au 1.02206(19) 0.7678(2) 0.7292(2) 0.0452(5) Uani 0.372(2) 1 d P A 2
Au2' Au 0.93101(2) 0.95744(3) 0.44522(3) 0.03981(11) Uani 0.372(2) 1 d P . 2
Re' Re 1.34583(14) 0.37889(13) 0.77142(13) 0.0640(7) Uani 0.372(2) 1 d PD A 2
P1' P 0.81847(16) 0.89772(19) 0.5854(2) 0.0396(5) Uani 0.372(2) 1 d P A 2
P2' P 0.95278(17) 0.9925(2) 0.69138(19) 0.0427(5) Uani 0.372(2) 1 d P . 2
O1' O 1.386(4) 0.171(3) 0.734(5) 0.106(14) Uani 0.372(2) 1 d PD A 2
O2' O 1.566(2) 0.322(5) 0.872(5) 0.11(2) Uani 0.372(2) 1 d PD A 2
O3' O 1.449(5) 0.527(5) 0.562(4) 0.09(2) Uani 0.372(2) 1 d PD A 2
O4' O 1.268(2) 0.265(2) 0.9100(13) 0.64(13) Uani 0.372(2) 1 d PD A 2
O5' O 1.240(3) 0.197(4) 1.083(2) 0.116(16) Uani 0.372(2) 1 d PD A 2
O6' O 1.344(2) 0.321(3) 1.016(2) 0.104(13) Uani 0.372(2) 1 d PD A 2
N1' n 1.2919(8) 0.2527(10) 1.0034(10) 0.073(3) Uani 0.372(2) 1 d PD A 2
N3' n 1.2902(17) 0.5240(17) 0.7888(17) 0.051(6) Uani 0.372(2) 1 d P A 2
N4' n 1.1586(15) 0.6677(19) 0.7566(18) 0.050(5) Uani 0.372(2) 1 d P A 2
C1' C 1.383(4) 0.250(3) 0.745(4) 0.073(16) Uani 0.372(2) 1 d PDU A 2
C2' C 1.4824(14) 0.345(2) 0.837(2) 0.047(6) Uani 0.372(2) 1 d PDU A 2
C3' C 1.404(3) 0.470(3) 0.637(2) 0.070(11) Uani 0.372(2) 1 d PDU A 2
N2' n 1.1863(15) 0.415(3) 0.716(3) 0.081(12) Uani 0.372(2) 1 d PGD A 2
C4' C 1.137(2) 0.346(3) 0.684(4) 0.12(3) Uani 0.372(2) 1 d PG A 2
H4' H 1.1743 0.2805 0.6850 0.149 Uiso 0.372(2) 1 calc PR A 2
C5' C 1.033(3) 0.374(3) 0.650(4) 0.10(2) Uani 0.372(2) 1 d PG A 2
H5' H 0.9994 0.3273 0.6279 0.120 Uiso 0.372(2) 1 calc PR A 2
C6' C 0.9785(17) 0.470(2) 0.648(3) 0.063(11) Uani 0.372(2) 1 d PG A 2
H6' H 0.9075 0.4891 0.6253 0.075 Uiso 0.372(2) 1 calc PR A 2
C7' C 1.0278(19) 0.5385(19) 0.681(3) 0.070(15) Uani 0.372(2) 1 d PGD A 2
H7' H 0.9905 0.6042 0.6798 0.084 Uiso 0.372(2) 1 calc PR A 2
C8' C 1.1317(18) 0.511(2) 0.715(2) 0.071(11) Uani 0.372(2) 1 d PGD A 2
C9' C 1.1979(7) 0.5701(7) 0.7574(7) 0.045(2) Uani 0.372(2) 1 d PD A 2
C10' C 1.322(2) 0.599(2) 0.816(2) 0.049(8) Uani 0.372(2) 1 d PGU A 2
C11' C 1.4209(18) 0.5972(19) 0.855(2) 0.043(7) Uani 0.372(2) 1 d PGU A 2
H11' H 1.4723 0.5365 0.8654 0.052 Uiso 0.372(2) 1 calc PR A 2
C12' C 1.4448(19) 0.684(3) 0.877(3) 0.13(3) Uani 0.372(2) 1 d PG A 2
H12' H 1.5125 0.6826 0.9038 0.158 Uiso 0.372(2) 1 calc PR A 2
C13' C 1.370(3) 0.773(2) 0.862(3) 0.102(19) Uani 0.372(2) 1 d PG A 2
H13' H 1.3860 0.8323 0.8772 0.122 Uiso 0.372(2) 1 calc PR A 2
C14' C 1.271(2) 0.775(2) 0.823(2) 0.065(9) Uani 0.372(2) 1 d PG A 2
H14' H 1.2194 0.8358 0.8122 0.078 Uiso 0.372(2) 1 calc PR A 2
C15' C 1.2468(15) 0.688(3) 0.800(2) 0.054(10) Uani 0.372(2) 1 d PG A 2
C16' C 0.8896(6) 0.8714(7) 0.7053(7) 0.0398(19) Uani 0.372(2) 1 d PD A 2
H16' H 0.85(8) 0.84(19) 0.77(7) 0.048 Uiso 0.37 1 calc PD A 2
C17' C 0.7699(7) 0.7621(8) 0.6138(10) 0.057(3) Uani 0.372(2) 1 d P A 2
C18' C 0.7443(12) 0.6859(11) 0.7159(13) 0.099(5) Uani 0.372(2) 1 d P A 2
H18' H 0.7525 0.7026 0.7740 0.119 Uiso 0.372(2) 1 calc PR A 2
C19' C 0.7062(15) 0.5836(13) 0.7337(19) 0.144(9) Uani 0.372(2) 1 d P A 2
H19' H 0.6889 0.5293 0.8042 0.173 Uiso 0.372(2) 1 calc PR A 2
C20' C 0.6940(12) 0.5620(14) 0.6480(19) 0.114(7) Uani 0.372(2) 1 d P A 2
H20' H 0.6686 0.4918 0.6608 0.137 Uiso 0.372(2) 1 calc PR A 2
C21' C 0.7162(9) 0.6355(12) 0.5483(15) 0.082(4) Uani 0.372(2) 1 d P A 2
H21' H 0.7054 0.6196 0.4902 0.099 Uiso 0.372(2) 1 calc PR A 2
C22' C 0.7564(7) 0.7379(9) 0.5307(11) 0.066(3) Uani 0.372(2) 1 d P A 2
H22' H 0.7744 0.7909 0.4600 0.079 Uiso 0.372(2) 1 calc PR A 2
C23' C 0.7004(6) 0.9935(8) 0.5625(8) 0.042(2) Uani 0.372(2) 1 d P A 2
C24' C 0.6259(8) 0.9682(11) 0.6391(10) 0.072(3) Uani 0.372(2) 1 d P A 2
H24' H 0.6363 0.9002 0.7064 0.086 Uiso 0.372(2) 1 calc PR A 2
C25' C 0.5345(9) 1.0428(14) 0.6180(12) 0.084(4) Uani 0.372(2) 1 d P A 2
H25' H 0.4832 1.0249 0.6709 0.101 Uiso 0.372(2) 1 calc PR A 2
C26' C 0.5200(8) 1.1377(10) 0.5245(11) 0.066(3) Uani 0.372(2) 1 d P A 2
H26' H 0.4583 1.1879 0.5102 0.080 Uiso 0.372(2) 1 calc PR A 2
C27' C 0.5934(10) 1.1634(10) 0.4487(12) 0.086(4) Uani 0.372(2) 1 d P A 2
H27' H 0.5829 1.2314 0.3815 0.103 Uiso 0.372(2) 1 calc PR A 2
C28' C 0.6829(9) 1.0913(10) 0.4695(11) 0.077(3) Uani 0.372(2) 1 d P A 2
H28' H 0.7340 1.1112 0.4162 0.092 Uiso 0.372(2) 1 calc PR A 2
C29' C 1.0138(6) 0.9498(9) 0.8216(6) 0.075(4) Uani 0.372(2) 1 d P A 2
C30' C 1.0998(7) 1.0053(10) 0.8220(8) 0.106(5) Uani 0.372(2) 1 d P A 2
H30' H 1.1223 1.0639 0.7562 0.127 Uiso 0.372(2) 1 calc PR A 2
C31' C 1.1527(8) 0.9751(13) 0.9186(11) 0.192(13) Uani 0.372(2) 1 d P A 2
H31' H 1.2114 1.0130 0.9189 0.230 Uiso 0.372(2) 1 calc PR A 2
C32' C 1.1196(11) 0.8894(13) 1.0148(8) 0.203(15) Uani 0.372(2) 1 d P A 2
H32' H 1.1558 0.8687 1.0809 0.244 Uiso 0.372(2) 1 calc PR A 2
C33' C 1.0337(12) 0.8338(11) 1.0144(6) 0.193(12) Uani 0.372(2) 1 d P A 2
H33' H 1.0111 0.7752 1.0802 0.231 Uiso 0.372(2) 1 calc PR A 2
C34' C 0.9808(8) 0.8640(10) 0.9178(8) 0.125(7) Uani 0.372(2) 1 d P A 2
H34' H 0.9220 0.8261 0.9175 0.150 Uiso 0.372(2) 1 calc PR A 2
C35' C 0.8569(7) 1.1105(8) 0.6687(8) 0.045(2) Uani 0.372(2) 1 d P A 2
C36' C 0.8506(9) 1.2103(10) 0.5728(9) 0.066(3) Uani 0.372(2) 1 d P A 2
H36' H 0.9002 1.2201 0.5195 0.080 Uiso 0.372(2) 1 calc PR A 2
C37' C 0.7719(11) 1.2972(11) 0.5529(11) 0.086(4) Uani 0.372(2) 1 d P A 2
H37' H 0.7678 1.3662 0.4863 0.103 Uiso 0.372(2) 1 calc PR A 2
C38' C 0.7005(10) 1.2834(12) 0.6294(12) 0.076(4) Uani 0.372(2) 1 d P A 2
H38' H 0.6473 1.3435 0.6153 0.091 Uiso 0.372(2) 1 calc PR A 2
C39' C 0.7040(10) 1.1880(11) 0.7226(12) 0.080(4) Uani 0.372(2) 1 d P A 2
H39' H 0.6550 1.1796 0.7760 0.096 Uiso 0.372(2) 1 calc PR A 2
C40' C 0.7814(9) 1.1002(10) 0.7403(10) 0.070(3) Uani 0.372(2) 1 d P A 2
H40' H 0.7815 1.0297 0.8052 0.084 Uiso 0.372(2) 1 calc PR A 2

loop_
_atom_site_aniso_label
_atom_site_aniso_U_11
_atom_site_aniso_U_22
_atom_site_aniso_U_33
_atom_site_aniso_U_23
_atom_site_aniso_U_13
_atom_site_aniso_U_12
Au1 0.0384(5) 0.0351(6) 0.0466(5) -0.0200(4) 0.0072(3) 0.0056(3)
Au2 0.02952(16) 0.0528(2) 0.0514(2) -0.03568(17) 0.00550(13) -0.00828(13)
Re 0.0393(4) 0.0410(4) 0.0477(4) -0.0220(3) -0.0023(3) 0.0092(3)
P1 0.0274(10) 0.0400(12) 0.0607(15) -0.0314(11) 0.0075(10) -0.0042(9)
P2 0.0325(11) 0.0591(14) 0.0460(13) -0.0333(12) 0.0002(9) -0.0011(10)
O1 0.061(10) 0.044(8) 0.059(8) -0.021(6) -0.008(7) -0.005(6)
O2 0.087(12) 0.045(13) 0.111(14) -0.049(11) -0.013(9) 0.002(11)
O3 0.090(14) 0.098(18) 0.064(15) -0.043(12) 0.010(10) -0.004(11)
O4 0.056(7) 0.063(8) 0.047(9) -0.017(8) 0.015(7) 0.014(6)
O5 0.052(10) 0.071(9) 0.052(9) -0.015(7) 0.018(7) -0.004(7)
O6 0.042(8) 0.28(3) 0.150(18) -0.15(2) 0.016(10) -0.027(13)
N1 0.055(6) 0.075(7) 0.088(9) -0.038(7) 0.011(6) -0.009(5)
N3 0.043(7) 0.030(6) 0.055(8) -0.018(6) -0.003(6) 0.009(5)
N4 0.049(7) 0.031(6) 0.034(6) -0.014(5) 0.008(5) 0.011(5)
C1 0.032(10) 0.046(12) 0.059(12) -0.019(9) 0.013(9) -0.007(8)
C2 0.051(10) 0.051(9) 0.068(12) -0.039(9) -0.001(8) 0.012(7)
C3 0.045(9) 0.047(9) 0.039(9) -0.014(8) 0.014(7) -0.003(7)
N2 0.044(7) 0.050(7) 0.040(7) -0.019(6) -0.001(6) 0.008(6)
C4 0.049(6) 0.056(7) 0.053(6) -0.025(4) -0.007(4) -0.006(4)
C5 0.058(13) 0.057(14) 0.065(16) -0.037(12) -0.036(12) 0.030(12)
C6 0.038(13) 0.059(12) 0.098(17) -0.040(12) -0.011(11) 0.012(10)
C7 0.043(10) 0.055(13) 0.088(16) -0.045(12) -0.016(9) 0.013(9)
C8 0.028(9) 0.060(12) 0.066(11) -0.031(9) -0.003(8) 0.005(8)
C9 0.049(5) 0.039(5) 0.048(5) -0.024(4) 0.009(4) 0.005(4)
C10 0.040(10) 0.032(12) 0.048(9) -0.018(9) -0.013(8) 0.010(9)
C11 0.051(15) 0.032(11) 0.093(15) -0.041(11) 0.004(11) 0.014(10)
C12 0.08(2) 0.048(11) 0.077(15) -0.042(11) -0.013(12) 0.018(10)
C13 0.049(12) 0.077(17) 0.112(17) -0.070(15) 0.000(11) -0.015(11)
C14 0.056(12) 0.035(11) 0.087(13) -0.044(10) 0.002(10) 0.004(9)
C15 0.040(14) 0.055(12) 0.057(11) -0.035(9) 0.010(10) -0.004(9)
C16 0.034(4) 0.033(4) 0.049(5) -0.018(4) 0.006(4) 0.007(3)
C17 0.038(5) 0.049(6) 0.100(9) -0.048(6) 0.019(5) -0.010(4)
C18 0.128(12) 0.077(9) 0.131(13) -0.075(9) 0.081(10) -0.052(8)
C19 0.161(17) 0.086(11) 0.23(2) -0.107(14) 0.135(17) -0.079(11)
C20 0.088(10) 0.081(10) 0.22(2) -0.108(14) 0.061(12) -0.038(8)
C21 0.050(6) 0.075(8) 0.156(14) -0.085(10) -0.014(8) 0.008(6)
C22 0.029(5) 0.064(7) 0.125(10) -0.062(7) -0.011(5) 0.003(4)
C23 0.030(4) 0.044(5) 0.065(6) -0.035(5) 0.000(4) -0.001(4)
C24 0.048(6) 0.088(8) 0.076(8) -0.041(7) 0.001(5) 0.020(6)
C25 0.046(6) 0.126(12) 0.106(11) -0.078(10) 0.011(7) 0.010(7)
C26 0.045(6) 0.067(7) 0.089(9) -0.041(7) -0.015(6) 0.012(5)
C27 0.064(8) 0.060(7) 0.097(10) -0.009(7) -0.006(7) 0.012(6)
C28 0.050(6) 0.063(7) 0.100(10) -0.026(7) 0.015(6) 0.000(5)
C29 0.052(6) 0.123(11) 0.075(8) -0.071(8) -0.017(6) 0.012(6)
C30 0.084(10) 0.170(16) 0.094(11) -0.084(11) -0.015(8) -0.026(10)
C31 0.17(2) 0.30(3) 0.18(2) -0.19(3) -0.116(19) 0.05(2)
C32 0.24(3) 0.29(3) 0.14(2) -0.17(2) -0.12(2) 0.09(3)
C33 0.24(3) 0.24(3) 0.049(11) -0.038(14) -0.053(14) 0.04(2)
C34 0.129(14) 0.175(17) 0.048(9) -0.028(10) -0.016(9) -0.037(13)
C35 0.043(5) 0.048(5) 0.057(6) -0.037(5) 0.004(4) -0.005(4)
C36 0.062(7) 0.071(7) 0.062(7) -0.029(6) 0.007(5) 0.003(6)
C37 0.102(10) 0.066(8) 0.074(9) -0.024(7) -0.019(8) 0.019(7)
C38 0.067(7) 0.082(9) 0.108(11) -0.072(9) -0.005(7) 0.013(6)
C39 0.081(9) 0.071(8) 0.096(10) -0.049(8) 0.014(7) 0.015(7)
C40 0.081(8) 0.059(7) 0.075(8) -0.038(6) 0.019(6) 0.010(6)
Au1' 0.0451(10) 0.0388(11) 0.0473(8) -0.0196(7) 0.0060(7) 0.0122(7)
Au2' 0.02952(16) 0.0528(2) 0.0514(2) -0.03568(17) 0.00550(13) -0.00828(13)
Re' 0.0554(10) 0.0619(8) 0.0730(9) -0.0352(7) 0.0013(7) 0.0220(7)
P1' 0.0274(10) 0.0400(12) 0.0607(15) -0.0314(11) 0.0075(10) -0.0042(9)
P2' 0.0325(11) 0.0591(14) 0.0460(13) -0.0333(12) 0.0002(9) -0.0011(10)
O1' 0.11(3) 0.06(2) 0.16(4) -0.06(2) 0.00(2) 0.019(18)
O2' 0.15(6) 0.11(4) 0.11(4) -0.09(3) 0.01(4) -0.05(4)
O3' 0.10(4) 0.09(3) 0.05(2) -0.02(2) 0.01(2) 0.05(3)
O4' 0.056(7) 0.063(8) 0.047(9) -0.017(8) 0.015(7) 0.014(6)
O5' 0.07(2) 0.18(4) 0.08(2) -0.04(2) 0.022(18) -0.02(2)
O6' 0.14(3) 0.09(2) 0.050(19) -0.020(19) 0.022(19) 0.04(2)
N1' 0.055(6) 0.075(7) 0.088(9) -0.038(7) 0.011(6) -0.009(5)
N3' 0.065(14) 0.039(11) 0.053(13) -0.029(10) -0.007(11) 0.029(10)
N4' 0.036(11) 0.071(14) 0.056(14) -0.042(12) -0.009(9) 0.009(10)
C1' 0.073(16) 0.072(17) 0.072(16) -0.034(9) 0.003(5) -0.006(5)
C2' 0.046(8) 0.043(7) 0.047(8) -0.022(5) 0.006(5) 0.008(5)
C3' 0.070(12) 0.070(12) 0.069(12) -0.033(7) 0.003(5) -0.005(5)
N2' 0.07(2) 0.031(17) 0.13(3) -0.031(17) 0.01(2) 0.016(17)
C4' 0.08(4) 0.13(5) 0.26(8) -0.17(6) -0.02(4) 0.00(3)
C5' 0.06(3) 0.07(3) 0.22(7) -0.11(4) 0.02(3) -0.02(2)
C6' 0.033(17) 0.06(3) 0.08(3) -0.02(2) -0.023(15) 0.002(17)
C7' 0.07(3) 0.05(2) 0.13(4) -0.07(3) 0.03(3) -0.02(2)
C8' 0.05(2) 0.06(2) 0.09(3) -0.03(2) 0.01(2) 0.02(2)
C9' 0.049(5) 0.039(5) 0.048(5) -0.024(4) 0.009(4) 0.005(4)
C10' 0.049(10) 0.049(9) 0.048(9) -0.023(6) 0.004(5) 0.000(5)
C11' 0.042(8) 0.043(8) 0.045(8) -0.022(5) -0.001(5) -0.004(5)
C12' 0.17(6) 0.11(4) 0.19(7) -0.13(5) 0.09(5) -0.09(4)
C13' 0.07(4) 0.15(5) 0.08(3) -0.05(3) 0.02(3) -0.01(3)
C14' 0.08(3) 0.07(2) 0.06(2) -0.039(18) 0.009(18) -0.01(2)
C15' 0.05(2) 0.06(2) 0.056(19) -0.030(18) 0.011(15) 0.014(16)
C16' 0.034(4) 0.033(4) 0.049(5) -0.018(4) 0.006(4) 0.007(3)
C17' 0.038(5) 0.049(6) 0.100(9) -0.048(6) 0.019(5) -0.010(4)
C18' 0.128(12) 0.077(9) 0.131(13) -0.075(9) 0.081(10) -0.052(8)
C19' 0.161(17) 0.086(11) 0.23(2) -0.107(14) 0.135(17) -0.079(11)
C20' 0.088(10) 0.081(10) 0.22(2) -0.108(14) 0.061(12) -0.038(8)
C21' 0.050(6) 0.075(8) 0.156(14) -0.085(10) -0.014(8) 0.008(6)
C22' 0.029(5) 0.064(7) 0.125(10) -0.062(7) -0.011(5) 0.003(4)
C23' 0.030(4) 0.044(5) 0.065(6) -0.035(5) 0.000(4) -0.001(4)
C24' 0.048(6) 0.088(8) 0.076(8) -0.041(7) 0.001(5) 0.020(6)
C25' 0.046(6) 0.126(12) 0.106(11) -0.078(10) 0.011(7) 0.010(7)
C26' 0.045(6) 0.067(7) 0.089(9) -0.041(7) -0.015(6) 0.012(5)
C27' 0.064(8) 0.060(7) 0.097(10) -0.009(7) -0.006(7) 0.012(6)
C28' 0.050(6) 0.063(7) 0.100(10) -0.026(7) 0.015(6) 0.000(5)
C29' 0.052(6) 0.123(11) 0.075(8) -0.071(8) -0.017(6) 0.012(6)
C30' 0.084(10) 0.170(16) 0.094(11) -0.084(11) -0.015(8) -0.026(10)
C31' 0.17(2) 0.30(3) 0.18(2) -0.19(3) -0.116(19) 0.05(2)
C32' 0.24(3) 0.29(3) 0.14(2) -0.17(2) -0.12(2) 0.09(3)
C33' 0.24(3) 0.24(3) 0.049(11) -0.038(14) -0.053(14) 0.04(2)
C34' 0.129(14) 0.175(17) 0.048(9) -0.028(10) -0.016(9) -0.037(13)
C35' 0.043(5) 0.048(5) 0.057(6) -0.037(5) 0.004(4) -0.005(4)
C36' 0.062(7) 0.071(7) 0.062(7) -0.029(6) 0.007(5) 0.003(6)
C37' 0.102(10) 0.066(8) 0.074(9) -0.024(7) -0.019(8) 0.019(7)
C38' 0.067(7) 0.082(9) 0.108(11) -0.072(9) -0.005(7) 0.013(6)
C39' 0.081(9) 0.071(8) 0.096(10) -0.049(8) 0.014(7) 0.015(7)
C40' 0.081(8) 0.059(7) 0.075(8) -0.038(6) 0.019(6) 0.010(6)

loop_
_atom_type_symbol
_atom_type_description
_atom_type_scat_dispersion_real
_atom_type_scat_dispersion_imag
_atom_type_scat_source
C C 0.0033 0.0016 'International Tables Vol C Tables 4.2.6.8 and 6.1.1.4'
Au Au -2.0133 8.8022 'International Tables Vol C Tables 4.2.6.8 and 6.1.1.4'
N N 0.0061 0.0033 'International Tables Vol C Tables 4.2.6.8 and 6.1.1.4'
O O 0.0106 0.0060 'International Tables Vol C Tables 4.2.6.8 and 6.1.1.4'
P P 0.1023 0.0942 'International Tables Vol C Tables 4.2.6.8 and 6.1.1.4'
Re Re -1.0185 7.2310 'International Tables Vol C Tables 4.2.6.8 and 6.1.1.4'
H H 0.0000 0.0000 'International Tables Vol C Tables 4.2.6.8 and 6.1.1.4'

loop_
_geom_angle_atom_site_label_1
_geom_angle_atom_site_label_2
_geom_angle_atom_site_label_3
_geom_angle
_geom_angle_site_symmetry_1
_geom_angle_site_symmetry_3
N4 Au1 C16 176.0(4) . .
P2 Au2 P1 177.06(8) 2_776 .
P2 Au2 Au2 88.38(6) 2_776 2_776
P1 Au2 Au2 92.12(6) . 2_776
C2 Re C3 88.3(8) . .
C2 Re C1 88.1(12) . .
C3 Re C1 90.3(11) . .
C2 Re O4 99.7(7) . .
C3 Re O4 171.9(7) . .
C1 Re O4 89.0(10) . .
C2 Re n3 98.2(6) . .
C3 Re n3 93.9(6) . .
C1 Re n3 172.6(12) . .
O4 Re n3 86.0(5) . .
C2 Re n2 172.4(6) . .
C3 Re n2 92.5(6) . .
C1 Re n2 99.4(12) . .
O4 Re n2 79.7(5) . .
N3 Re n2 74.3(5) . .
C16 P1 C17 106.1(5) . .
C16 P1 C23 111.7(4) . .
C17 P1 C23 103.3(4) . .
C16 P1 Au2 107.9(3) . .
C17 P1 Au2 112.1(3) . .
C23 P1 Au2 115.4(3) . .
C16 P2 C29 106.1(4) . .
C16 P2 C35 109.9(4) . .
C29 P2 C35 105.4(4) . .
C16 P2 Au2 109.9(3) . 2_776
C29 P2 Au2 113.1(3) . 2_776
C35 P2 Au2 112.1(3) . 2_776
N1 O4 Re 125.3(12) . .
O6 n1 O4 116.2(18) . .
O6 n1 O5 125.6(19) . .
O4 n1 O5 118.0(16) . .
C10 n3 C9 102.7(11) . .
C10 n3 Re 137.1(10) . .
C9 n3 Re 120.0(9) . .
C9 n4 C15 102.2(10) . .
C9 n4 Au1 136.1(9) . .
C15 n4 Au1 121.7(10) . .
O1 C1 Re 178(3) . .
O2 C2 Re 177.0(19) . .
O3 C3 Re 176(3) . .
C4 n2 C8 120.0 . .
C4 n2 Re 122.5(7) . .
C8 n2 Re 117.5(7) . .
N2 C4 C5 120.0 . .
C6 C5 C4 120.0 . .
C5 C6 C7 120.0 . .
C8 C7 C6 120.0 . .
C7 C8 n2 120.0 . .
C7 C8 C9 126.6(10) . .
N2 C8 C9 113.4(10) . .
N4 C9 n3 117.6(10) . .
N4 C9 C8 127.7(9) . .
N3 C9 C8 114.6(10) . .
N3 C10 C11 133.0(13) . .
N3 C10 C15 107.0(13) . .
C11 C10 C15 120.0 . .
C12 C11 C10 120.0 . .
C11 C12 C13 120.0 . .
C14 C13 C12 120.0 . .
C15 C14 C13 120.0 . .
N4 C15 C14 129.5(12) . .
N4 C15 C10 110.5(12) . .
C14 C15 C10 120.0 . .
P2 C16 P1 113.6(5) . .
P2 C16 Au1 109.8(4) . .
P1 C16 Au1 100.3(4) . .
C22 C17 C18 119.8(10) . .
C22 C17 P1 118.9(9) . .
C18 C17 P1 121.3(9) . .
C17 C18 C19 119.3(15) . .
C20 C19 C18 119.2(17) . .
C21 C20 C19 122.4(13) . .
C20 C21 C22 118.3(14) . .
C17 C22 C21 120.9(13) . .
C28 C23 C24 117.7(9) . .
C28 C23 P1 120.7(8) . .
C24 C23 P1 121.6(8) . .
C23 C24 C25 120.2(12) . .
C26 C25 C24 120.0(12) . .
C25 C26 C27 120.0(11) . .
C26 C27 C28 120.1(12) . .
C23 C28 C27 122.0(12) . .
C30 C29 C34 120.0 . .
C30 C29 P2 116.5(6) . .
C34 C29 P2 123.4(6) . .
C29 C30 C31 120.0 . .
C32 C31 C30 120.0 . .
C33 C32 C31 120.0 . .
C32 C33 C34 120.0 . .
C33 C34 C29 120.0 . .
C40 C35 C36 117.0(9) . .
C40 C35 P2 121.9(8) . .
C36 C35 P2 120.7(7) . .
C35 C36 C37 120.3(11) . .
C38 C37 C36 120.0(12) . .
C39 C38 C37 121.3(12) . .
C38 C39 C40 118.2(12) . .
C35 C40 C39 123.1(12) . .
C3' Re' C2' 88.2(15) . .
C3' Re' C1' 86(2) . .
C2' Re' C1' 85.4(18) . .
C3' Re' n3' 92.6(13) . .
C2' Re' n3' 101.2(10) . .
C1' Re' n3' 173.3(18) . .
C3' Re' O4' 171.2(14) . .
C2' Re' O4' 97.8(11) . .
C1' Re' O4' 87.6(19) . .
N3' Re' O4' 92.6(10) . .
C3' Re' n2' 97.8(16) . .
C2' Re' n2' 173.0(13) . .
C1' Re' n2' 98.5(18) . .
N3' Re' n2' 75.0(10) . .
O4' Re' n2' 76.7(13) . .
C10' n3' Re' 141(2) . .
C15' n4' Au1' 121.2(18) . .
O1' C1' Re' 167(6) . .
O2' C2' Re' 175(3) . .
O3' C3' Re' 172(5) . .
C4' n2' C8' 120.0 . .
C4' n2' Re' 123.1(16) . .
C8' n2' Re' 116.9(16) . .
N2' C4' C5' 120.0 . .
C6' C5' C4' 120.0 . .
C7' C6' C5' 120.0 . .
C8' C7' C6' 120.0 . .
C7' C8' n2' 120.0 . .
N3' C10' C11' 126(3) . .
N3' C10' C15' 114(3) . .
C11' C10' C15' 120.0 . .
C12' C11' C10' 120.0 . .
C11' C12' C13' 120.0 . .
C14' C13' C12' 120.0 . .
C13' C14' C15' 120.0 . .
C14' C15' C10' 120.0 . .
C14' C15' n4' 134(3) . .
C10' C15' n4' 106(3) . .

loop_
_geom_bond_atom_site_label_1
_geom_bond_atom_site_label_2
_geom_bond_distance
_geom_bond_site_symmetry_2
Au1 n4 2.051(10) .
Au1 C16 2.104(8) .
Au2 P2 2.304(2) 2_776
Au2 P1 2.305(2) .
Au2 Au2 2.9815(7) 2_776
Re C2 1.898(17) .
Re C3 1.920(16) .
Re C1 1.98(3) .
Re O4 2.125(14) .
Re n3 2.154(11) .
Re n2 2.205(9) .
P1 C16 1.796(9) .
P1 C17 1.818(9) .
P1 C23 1.824(8) .
P2 C16 1.794(9) .
P2 C29 1.808(6) .
P2 C35 1.810(9) .
P2 Au2 2.304(2) 2_776
O1 C1 1.09(4) .
O2 C2 1.17(2) .
O3 C3 1.13(3) .
O4 n1 1.251(18) .
O5 n1 1.27(2) .
O6 n1 1.14(2) .
N3 C10 1.344(17) .
N3 C9 1.350(14) .
N4 C9 1.284(14) .
N4 C15 1.345(14) .
N2 C4 1.3900 .
N2 C8 1.3900 .
C4 C5 1.3900 .
C5 C6 1.3900 .
C6 C7 1.3900 .
C7 C8 1.3900 .
C8 C9 1.516(12) .
C10 C11 1.3900 .
C10 C15 1.3900 .
C11 C12 1.3900 .
C12 C13 1.3900 .
C13 C14 1.3900 .
C14 C15 1.3900 .
C17 C22 1.365(15) .
C17 C18 1.368(18) .
C18 C19 1.394(17) .
C19 C20 1.38(3) .
C20 C21 1.32(2) .
C21 C22 1.407(15) .
C23 C28 1.341(15) .
C23 C24 1.377(14) .
C24 C25 1.410(15) .
C25 C26 1.323(18) .
C26 C27 1.360(17) .
C27 C28 1.372(16) .
C29 C30 1.3900 .
C29 C34 1.3900 .
C30 C31 1.3900 .
C31 C32 1.3900 .
C32 C33 1.3900 .
C33 C34 1.3900 .
C35 C40 1.364(14) .
C35 C36 1.370(14) .
C36 C37 1.390(16) .
C37 C38 1.366(18) .
C38 C39 1.322(18) .
C39 C40 1.393(15) .
Au1' n4' 2.035(19) .
Re' C3' 1.895(19) .
Re' C2' 1.919(16) .
Re' C1' 1.934(17) .
Re' n3' 2.111(17) .
Re' O4' 2.13(2) .
Re' n2' 2.145(19) .
O1' C1' 1.120(18) .
O2' C2' 1.143(17) .
O3' C3' 1.15(2) .
N3' C10' 1.32(3) .
N4' C15' 1.41(3) .
N2' C4' 1.3900 .
N2' C8' 1.3900 .
C4' C5' 1.3900 .
C5' C6' 1.3900 .
C6' C7' 1.3900 .
C7' C8' 1.3900 .
C10' C11' 1.3900 .
C10' C15' 1.3900 .
C11' C12' 1.3900 .
C12' C13' 1.3900 .
C13' C14' 1.3900 .
C14' C15' 1.3900 .
